data_7720980
loop_
_publ_author_name
'Balayan, Kajal'
'Biswas, Arindam'
'Sharma, Himanshu'
'Tiwari, Prabhakar'
'Vanka, Kumar'
'Gonnade, Rajesh G.'
'Rath, Arup K.'
'Sen, Sakya S.'

_publ_section_title
;
 Unveiling the reactivity of N-heterocyclic methylene hydrazines.
;
_journal_issue 14
_journal_name_full 'Dalton transactions (Cambridge, England : 2003)'
_journal_page_first 5432
_journal_page_last 5436
_journal_paper_doi 10.1039/d6dt00611f
_journal_volume 55
_journal_year 2026
_chemical_formula_moiety '2(C12 H23 N4 Cl), 0.75 (H2 O)'
_chemical_formula_sum 'C24 H47.5 Cl2 N8 O0.75'
_chemical_formula_weight 531.10
_space_group_crystal_system monoclinic
_space_group_IT_number 14
_space_group_name_Hall '-P 2yn'
_space_group_name_H-M_alt 'P 1 21/n 1'
_atom_sites_solution_hydrogens mixed
_atom_sites_solution_primary direct
_atom_sites_solution_secondary 'difference Fourier'
_audit_creation_method SHELXL-2019/3
_audit_update_record
;
2026-02-08 deposited with the CCDC.	2026-03-23 downloaded from the CCDC.
;
_cell_angle_alpha 90
_cell_angle_beta 91.906(3)
_cell_angle_gamma 90
_cell_formula_units_Z 4
_cell_length_a 12.5515(12)
_cell_length_b 11.5612(13)
_cell_length_c 21.090(2)
_cell_measurement_reflns_used 9826
_cell_measurement_temperature 201(2)
_cell_measurement_theta_max 27.89
_cell_measurement_theta_min 2.56
_cell_volume 3058.7(5)
_computing_cell_refinement 'SAINT (Bruker, 2016)'
_computing_data_collection 'APEX3 (Bruker, 2016)'
_computing_data_reduction 'SAINT (Bruker, 2016)'
_computing_molecular_graphics 'Bruker SHELXTL, Mercury 2020.20'
_computing_publication_material 'Bruker SHELXTL'
_computing_structure_refinement 'SHELXL-2018/3 (Sheldrick, 2018)'
_computing_structure_solution 'SHELXT 2018/2 (Sheldrick, 2018)'
_diffrn_ambient_temperature 201(2)
_diffrn_detector 'Photon II CPAD Area Detector'
_diffrn_detector_area_resol_mean 7.39
_diffrn_measured_fraction_theta_full 0.996
_diffrn_measured_fraction_theta_max 0.996
_diffrn_measurement_device '\k-geometry diffractometer'
_diffrn_measurement_device_type 'Bruker D8 VENTURE Kappa Duo PHOTON II CPAD'
_diffrn_measurement_method '\f and \w scans'
_diffrn_radiation_monochromator 'multilayer mirrors'
_diffrn_radiation_type MoK\a
_diffrn_radiation_wavelength 0.71073
_diffrn_reflns_av_R_equivalents 0.0707
_diffrn_reflns_av_unetI/netI 0.0286
_diffrn_reflns_Laue_measured_fraction_full 0.996
_diffrn_reflns_Laue_measured_fraction_max 0.996
_diffrn_reflns_limit_h_max 15
_diffrn_reflns_limit_h_min -15
_diffrn_reflns_limit_k_max 14
_diffrn_reflns_limit_k_min -14
_diffrn_reflns_limit_l_max 25
_diffrn_reflns_limit_l_min -25
_diffrn_reflns_number 87615
_diffrn_reflns_point_group_measured_fraction_full 0.996
_diffrn_reflns_point_group_measured_fraction_max 0.996
_diffrn_reflns_theta_full 25.242
_diffrn_reflns_theta_max 25.500
_diffrn_reflns_theta_min 1.861
_diffrn_source 'micro-focus sealed tube'
_diffrn_source_type 'Incoatech I\mS HB'
_exptl_absorpt_coefficient_mu 0.241
_exptl_absorpt_correction_T_max 0.1504
_exptl_absorpt_correction_T_min 0.1118
_exptl_absorpt_correction_type multi-scan
_exptl_absorpt_process_details
;
 SADABS 2016/2: Krause, L., Herbst-Irmer, R., Sheldrick G.M. & Stalke D.,
 J. Appl. Cryst. 48 (2015) 3-10
;
_exptl_crystal_colour colourless
_exptl_crystal_density_diffrn 1.153
_exptl_crystal_description block
_exptl_crystal_F_000 1150
_exptl_crystal_size_max 0.190
_exptl_crystal_size_mid 0.110
_exptl_crystal_size_min 0.050
_refine_diff_density_max 0.790
_refine_diff_density_min -0.356
_refine_diff_density_rms 0.055
_refine_ls_extinction_method none
_refine_ls_goodness_of_fit_ref 1.102
_refine_ls_hydrogen_treatment mixed
_refine_ls_matrix_type full
_refine_ls_number_parameters 337
_refine_ls_number_reflns 5672
_refine_ls_number_restraints 0
_refine_ls_restrained_S_all 1.102
_refine_ls_R_factor_all 0.0796
_refine_ls_R_factor_gt 0.0701
_refine_ls_shift/su_max 0.000
_refine_ls_shift/su_mean 0.000
_refine_ls_structure_factor_coef Fsqd
_refine_ls_weighting_details 'w=1/[\s^2^(Fo^2^)+(0.0831P)^2^+3.1623P] where P=(Fo^2^+2Fc^2^)/3'
_refine_ls_weighting_scheme calc
_refine_ls_wR_factor_gt 0.1901
_refine_ls_wR_factor_ref 0.1991
_reflns_Friedel_coverage 0.000
_reflns_number_gt 4793
_reflns_number_total 5672
_reflns_threshold_expression 'I > 2\s(I)'
_cod_data_source_file d6dt00611f2.cif
_cod_data_source_block mo_KB_ItbuNNCH2salt_2_a
_cod_depositor_comments
;
The following automatic conversions were performed:

data item '_atom_sites_solution_primary' value 'direct method' was
changed to 'direct'.

Automatic conversion script
Id: cif_fix_values 8170 2020-07-09 18:12:32Z antanas 
;
_cod_original_cell_volume 3058.7(6)
_cod_original_sg_symbol_H-M 'P 21/n'
_cod_original_formula_sum 'C24 H47.50 Cl2 N8 O0.75'
_cod_database_code 7720980
_shelx_shelxl_version_number 2019/3
_shelx_space_group_comment
;
The symmetry employed for this shelxl refinement is uniquely defined
by the following loop, which should always be used as a source of
symmetry information in preference to the above space-group names.
They are only intended as comments.
;
_shelx_estimated_absorpt_t_min 0.956
_shelx_estimated_absorpt_t_max 0.988

loop_
_space_group_symop_operation_xyz
'x, y, z'
'-x+1/2, y+1/2, -z+1/2'
'-x, -y, -z'
'x-1/2, -y-1/2, z-1/2'

loop_
_atom_site_label
_atom_site_type_symbol
_atom_site_fract_x
_atom_site_fract_y
_atom_site_fract_z
_atom_site_U_iso_or_equiv
_atom_site_adp_type
_atom_site_occupancy
_atom_site_site_symmetry_order
_atom_site_calc_flag
_atom_site_refinement_flags_posn
_atom_site_refinement_flags_adp
_atom_site_refinement_flags_occupancy
_atom_site_disorder_assembly
_atom_site_disorder_group
Cl1 Cl 0.57289(6) -0.02293(9) 0.62229(4) 0.0614(3) Uani 1 1 d . . . . .
N1 N 0.90340(18) 0.2566(2) 0.63290(11) 0.0421(5) Uani 1 1 d . . . . .
N2 N 0.85453(17) 0.1904(2) 0.72469(11) 0.0405(5) Uani 1 1 d . . . . .
N3 N 0.8127(2) 0.0724(2) 0.63220(13) 0.0499(6) Uani 1 1 d . . . . .
H3 H 0.748(3) 0.058(4) 0.6294(19) 0.075 Uiso 1 1 d . U . . .
N4 N 0.8863(2) -0.0130(3) 0.62053(16) 0.0659(8) Uani 1 1 d . . . . .
C1 C 0.8531(2) 0.1693(3) 0.66162(13) 0.0401(6) Uani 1 1 d . . . . .
C2 C 0.9068(2) 0.2937(3) 0.73539(13) 0.0433(6) Uani 1 1 d . . . . .
H2 H 0.918871 0.330102 0.775363 0.052 Uiso 1 1 calc R U . . .
C3 C 0.9377(2) 0.3335(3) 0.67904(13) 0.0452(7) Uani 1 1 d . . . . .
H3A H 0.976492 0.402747 0.672227 0.054 Uiso 1 1 calc R U . . .
C4 C 0.9176(2) 0.2832(3) 0.56295(13) 0.0501(7) Uani 1 1 d . . . . .
C5 C 0.8620(4) 0.3979(4) 0.54999(18) 0.0779(12) Uani 1 1 d . . . . .
H5A H 0.866188 0.417060 0.504879 0.117 Uiso 1 1 calc R U . . .
H5B H 0.896931 0.458688 0.575507 0.117 Uiso 1 1 calc R U . . .
H5C H 0.787080 0.391867 0.561219 0.117 Uiso 1 1 calc R U . . .
C6 C 0.8719(4) 0.1905(4) 0.51875(17) 0.0929(16) Uani 1 1 d . . . . .
H6A H 0.880574 0.214355 0.474617 0.139 Uiso 1 1 calc R U . . .
H6B H 0.796034 0.179989 0.526557 0.139 Uiso 1 1 calc R U . . .
H6C H 0.909815 0.117526 0.526556 0.139 Uiso 1 1 calc R U . . .
C7 C 1.0361(3) 0.2961(4) 0.55356(18) 0.0765(11) Uani 1 1 d . . . . .
H7A H 1.047927 0.322638 0.510225 0.115 Uiso 1 1 calc R U . . .
H7B H 1.071272 0.221330 0.560496 0.115 Uiso 1 1 calc R U . . .
H7C H 1.065647 0.352809 0.583879 0.115 Uiso 1 1 calc R U . . .
C8 C 0.7982(2) 0.1221(3) 0.77521(14) 0.0465(7) Uani 1 1 d . . . . .
C9 C 0.6791(2) 0.1399(4) 0.76450(17) 0.0628(9) Uani 1 1 d . . . . .
H9A H 0.640952 0.102117 0.798615 0.094 Uiso 1 1 calc R U . . .
H9B H 0.656379 0.106087 0.723627 0.094 Uiso 1 1 calc R U . . .
H9C H 0.663118 0.222829 0.764336 0.094 Uiso 1 1 calc R U . . .
C10 C 0.8335(3) 0.1683(4) 0.83977(16) 0.0681(10) Uani 1 1 d . . . . .
H10A H 0.799939 0.123036 0.872939 0.102 Uiso 1 1 calc R U . . .
H10B H 0.812202 0.249555 0.843273 0.102 Uiso 1 1 calc R U . . .
H10C H 0.911199 0.162251 0.844873 0.102 Uiso 1 1 calc R U . . .
C11 C 0.8284(3) -0.0049(3) 0.77078(19) 0.0712(11) Uani 1 1 d . . . . .
H11A H 0.800584 -0.046755 0.807091 0.107 Uiso 1 1 calc R U . . .
H11B H 0.906188 -0.012207 0.771055 0.107 Uiso 1 1 calc R U . . .
H11C H 0.797840 -0.037554 0.731341 0.107 Uiso 1 1 calc R U . . .
C12 C 0.8510(4) -0.1036(4) 0.5946(2) 0.0850(13) Uani 1 1 d . . . . .
H12A H 0.777090 -0.110566 0.584113 0.102 Uiso 1 1 calc R U . . .
H12B H 0.898199 -0.165196 0.585502 0.102 Uiso 1 1 calc R U . . .
Cl2 Cl 0.07313(6) 0.59987(7) 0.62820(3) 0.0520(2) Uani 1 1 d . . . . .
N5 N 0.39530(19) 0.3354(2) 0.64154(12) 0.0475(6) Uani 1 1 d . . . . .
N6 N 0.35473(18) 0.3992(2) 0.73536(12) 0.0449(6) Uani 1 1 d . . . . .
N7 N 0.3145(2) 0.5241(3) 0.64555(15) 0.0586(8) Uani 1 1 d . . . . .
H7 H 0.249(4) 0.541(4) 0.635(2) 0.088 Uiso 1 1 d . U . . .
N8 N 0.3921(2) 0.6043(3) 0.63331(15) 0.0654(8) Uani 1 1 d . . . . .
C13 C 0.3509(2) 0.4241(3) 0.67296(14) 0.0446(7) Uani 1 1 d . . . . .
C14 C 0.4295(2) 0.2552(3) 0.68600(16) 0.0523(8) Uani 1 1 d . . . . .
H14 H 0.465582 0.184983 0.677393 0.063 Uiso 1 1 calc R U . . .
C15 C 0.4133(3) 0.3190(3) 0.57177(16) 0.0618(9) Uani 1 1 d . . . . .
C16 C 0.4034(2) 0.2930(3) 0.74326(15) 0.0495(7) Uani 1 1 d . . . . .
H16 H 0.416082 0.253753 0.782372 0.059 Uiso 1 1 calc R U . . .
C17 C 0.3491(5) 0.4020(5) 0.5304(2) 0.1085(19) Uani 1 1 d . . . . .
H17A H 0.347399 0.374251 0.486462 0.163 Uiso 1 1 calc R U . . .
H17B H 0.382165 0.478751 0.532413 0.163 Uiso 1 1 calc R U . . .
H17C H 0.276260 0.406703 0.545477 0.163 Uiso 1 1 calc R U . . .
C18 C 0.5318(4) 0.3301(6) 0.5635(2) 0.115(2) Uani 1 1 d . . . . .
H18A H 0.547893 0.317196 0.518900 0.172 Uiso 1 1 calc R U . . .
H18B H 0.569315 0.272417 0.589985 0.172 Uiso 1 1 calc R U . . .
H18C H 0.555209 0.407785 0.576255 0.172 Uiso 1 1 calc R U . . .
C19 C 0.3760(4) 0.1980(4) 0.5553(2) 0.0880(13) Uani 1 1 d . . . . .
H19A H 0.383827 0.184369 0.509846 0.132 Uiso 1 1 calc R U . . .
H19B H 0.300940 0.189533 0.565818 0.132 Uiso 1 1 calc R U . . .
H19C H 0.419102 0.141729 0.579619 0.132 Uiso 1 1 calc R U . . .
C20 C 0.3033(2) 0.4681(3) 0.78732(15) 0.0501(7) Uani 1 1 d . . . . .
C21 C 0.1835(3) 0.4521(4) 0.77875(17) 0.0626(9) Uani 1 1 d . . . . .
H21A H 0.147805 0.486686 0.814766 0.094 Uiso 1 1 calc R U . . .
H21B H 0.166842 0.369296 0.776560 0.094 Uiso 1 1 calc R U . . .
H21C H 0.158514 0.489798 0.739383 0.094 Uiso 1 1 calc R U . . .
C22 C 0.3355(3) 0.5951(3) 0.7836(2) 0.0754(11) Uani 1 1 d . . . . .
H22A H 0.309681 0.636493 0.820605 0.113 Uiso 1 1 calc R U . . .
H22B H 0.304149 0.629453 0.744783 0.113 Uiso 1 1 calc R U . . .
H22C H 0.413340 0.600970 0.782944 0.113 Uiso 1 1 calc R U . . .
C23 C 0.3419(3) 0.4185(4) 0.85108(17) 0.0690(10) Uani 1 1 d . . . . .
H23A H 0.305617 0.457953 0.885373 0.103 Uiso 1 1 calc R U . . .
H23B H 0.419017 0.430025 0.856411 0.103 Uiso 1 1 calc R U . . .
H23C H 0.325821 0.335582 0.852403 0.103 Uiso 1 1 calc R U . . .
C24 C 0.3614(4) 0.6970(3) 0.60714(18) 0.0744(11) Uani 1 1 d . . . . .
H24A H 0.287872 0.708634 0.596936 0.089 Uiso 1 1 calc R U . . .
H24B H 0.411745 0.755328 0.597634 0.089 Uiso 1 1 calc R U . . .
O1 O 0.3738(4) 0.9233(4) 0.5206(2) 0.0892(12) Uani 0.75 1 d G . P . .
H1A H 0.385043 0.948144 0.482440 0.134 Uiso 0.75 1 d G U P . .
H1B H 0.430579 0.934268 0.544544 0.134 Uiso 0.75 1 d G U P . .

loop_
_atom_site_aniso_label
_atom_site_aniso_U_11
_atom_site_aniso_U_22
_atom_site_aniso_U_33
_atom_site_aniso_U_23
_atom_site_aniso_U_13
_atom_site_aniso_U_12
Cl1 0.0496(5) 0.0761(6) 0.0582(5) 0.0072(4) -0.0037(3) -0.0059(4)
N1 0.0392(12) 0.0502(14) 0.0368(12) -0.0027(10) 0.0016(9) -0.0065(10)
N2 0.0374(12) 0.0463(13) 0.0380(12) 0.0000(10) 0.0035(9) -0.0020(10)
N3 0.0384(13) 0.0542(16) 0.0573(15) -0.0150(12) 0.0046(11) -0.0070(12)
N4 0.0551(16) 0.0630(18) 0.080(2) -0.0265(16) 0.0119(14) -0.0034(14)
C1 0.0309(12) 0.0478(16) 0.0414(14) -0.0022(12) -0.0006(10) -0.0007(11)
C2 0.0437(15) 0.0468(16) 0.0393(14) -0.0069(12) -0.0007(11) -0.0048(12)
C3 0.0469(15) 0.0460(16) 0.0425(15) -0.0035(12) -0.0015(12) -0.0097(13)
C4 0.0512(17) 0.064(2) 0.0350(14) 0.0001(13) 0.0034(12) -0.0097(15)
C5 0.087(3) 0.093(3) 0.054(2) 0.016(2) 0.0028(19) 0.013(2)
C6 0.137(4) 0.104(3) 0.0378(18) -0.007(2) -0.002(2) -0.048(3)
C7 0.063(2) 0.111(3) 0.057(2) -0.008(2) 0.0197(17) -0.006(2)
C8 0.0451(15) 0.0542(18) 0.0406(15) 0.0034(13) 0.0071(12) -0.0018(13)
C9 0.0433(17) 0.086(3) 0.060(2) 0.0026(19) 0.0137(14) -0.0032(17)
C10 0.075(2) 0.084(3) 0.0448(18) 0.0066(17) 0.0024(16) -0.017(2)
C11 0.086(3) 0.057(2) 0.071(2) 0.0172(18) 0.024(2) -0.0001(19)
C12 0.085(3) 0.071(3) 0.101(3) -0.035(2) 0.029(2) -0.012(2)
Cl2 0.0543(4) 0.0559(5) 0.0457(4) -0.0018(3) -0.0005(3) -0.0061(3)
N5 0.0456(13) 0.0512(15) 0.0459(13) 0.0123(11) 0.0048(10) 0.0032(11)
N6 0.0371(12) 0.0490(14) 0.0491(14) 0.0143(11) 0.0072(10) 0.0030(10)
N7 0.0449(14) 0.0597(17) 0.0716(19) 0.0271(14) 0.0088(13) 0.0145(13)
N8 0.0621(17) 0.0580(17) 0.078(2) 0.0274(15) 0.0223(15) 0.0060(14)
C13 0.0364(14) 0.0463(16) 0.0514(17) 0.0156(13) 0.0072(12) 0.0049(12)
C14 0.0477(16) 0.0493(18) 0.0599(19) 0.0140(15) 0.0022(14) 0.0087(14)
C15 0.065(2) 0.074(2) 0.0464(18) 0.0054(16) 0.0050(15) 0.0049(18)
C16 0.0452(16) 0.0518(18) 0.0514(17) 0.0182(14) 0.0009(13) 0.0034(13)
C17 0.172(5) 0.100(4) 0.053(2) 0.017(2) -0.008(3) 0.032(4)
C18 0.085(3) 0.191(6) 0.071(3) -0.003(3) 0.037(2) -0.021(4)
C19 0.109(4) 0.094(3) 0.060(2) -0.012(2) -0.002(2) 0.013(3)
C20 0.0446(16) 0.0528(18) 0.0535(18) 0.0055(14) 0.0109(13) 0.0012(13)
C21 0.0450(17) 0.081(2) 0.062(2) 0.0095(18) 0.0131(15) 0.0049(17)
C22 0.082(3) 0.059(2) 0.086(3) -0.004(2) 0.026(2) -0.0090(19)
C23 0.065(2) 0.085(3) 0.057(2) 0.0035(19) -0.0008(17) 0.0032(19)
C24 0.096(3) 0.058(2) 0.071(2) 0.0228(19) 0.029(2) 0.015(2)
O1 0.100(3) 0.085(3) 0.082(3) 0.011(2) -0.004(2) -0.031(2)

loop_
_atom_type_symbol
_atom_type_description
_atom_type_scat_dispersion_real
_atom_type_scat_dispersion_imag
_atom_type_scat_source
C C 0.0033 0.0016 'International Tables Vol C Tables 4.2.6.8 and 6.1.1.4'
H H 0.0000 0.0000 'International Tables Vol C Tables 4.2.6.8 and 6.1.1.4'
Cl Cl 0.1484 0.1585 'International Tables Vol C Tables 4.2.6.8 and 6.1.1.4'
N N 0.0061 0.0033 'International Tables Vol C Tables 4.2.6.8 and 6.1.1.4'
O O 0.0106 0.0060 'International Tables Vol C Tables 4.2.6.8 and 6.1.1.4'

loop_
_geom_angle_atom_site_label_1
_geom_angle_atom_site_label_2
_geom_angle_atom_site_label_3
_geom_angle
_geom_angle_site_symmetry_1
_geom_angle_site_symmetry_3
_geom_angle_publ_flag
C1 N1 C3 107.9(2) . . ?
C1 N1 C4 131.2(2) . . ?
C3 N1 C4 120.7(2) . . ?
C1 N2 C2 108.0(2) . . ?
C1 N2 C8 127.2(2) . . ?
C2 N2 C8 124.5(2) . . ?
C1 N3 N4 115.2(2) . . ?
C1 N3 H3 123(3) . . ?
N4 N3 H3 120(3) . . ?
C12 N4 N3 116.5(3) . . ?
N1 C1 N2 108.4(2) . . ?
N1 C1 N3 125.6(3) . . ?
N2 C1 N3 125.9(3) . . ?
C3 C2 N2 107.6(2) . . ?
C3 C2 H2 126.2 . . ?
N2 C2 H2 126.2 . . ?
C2 C3 N1 108.1(3) . . ?
C2 C3 H3A 125.9 . . ?
N1 C3 H3A 125.9 . . ?
C7 C4 C5 109.7(3) . . ?
C7 C4 C6 109.9(3) . . ?
C5 C4 C6 110.1(3) . . ?
C7 C4 N1 107.1(3) . . ?
C5 C4 N1 106.4(3) . . ?
C6 C4 N1 113.5(3) . . ?
C4 C5 H5A 109.5 . . ?
C4 C5 H5B 109.5 . . ?
H5A C5 H5B 109.5 . . ?
C4 C5 H5C 109.5 . . ?
H5A C5 H5C 109.5 . . ?
H5B C5 H5C 109.5 . . ?
C4 C6 H6A 109.5 . . ?
C4 C6 H6B 109.5 . . ?
H6A C6 H6B 109.5 . . ?
C4 C6 H6C 109.5 . . ?
H6A C6 H6C 109.5 . . ?
H6B C6 H6C 109.5 . . ?
C4 C7 H7A 109.5 . . ?
C4 C7 H7B 109.5 . . ?
H7A C7 H7B 109.5 . . ?
C4 C7 H7C 109.5 . . ?
H7A C7 H7C 109.5 . . ?
H7B C7 H7C 109.5 . . ?
C10 C8 C9 110.1(3) . . ?
C10 C8 N2 108.5(3) . . ?
C9 C8 N2 107.7(2) . . ?
C10 C8 C11 109.3(3) . . ?
C9 C8 C11 111.6(3) . . ?
N2 C8 C11 109.7(2) . . ?
C8 C9 H9A 109.5 . . ?
C8 C9 H9B 109.5 . . ?
H9A C9 H9B 109.5 . . ?
C8 C9 H9C 109.5 . . ?
H9A C9 H9C 109.5 . . ?
H9B C9 H9C 109.5 . . ?
C8 C10 H10A 109.5 . . ?
C8 C10 H10B 109.5 . . ?
H10A C10 H10B 109.5 . . ?
C8 C10 H10C 109.5 . . ?
H10A C10 H10C 109.5 . . ?
H10B C10 H10C 109.5 . . ?
C8 C11 H11A 109.5 . . ?
C8 C11 H11B 109.5 . . ?
H11A C11 H11B 109.5 . . ?
C8 C11 H11C 109.5 . . ?
H11A C11 H11C 109.5 . . ?
H11B C11 H11C 109.5 . . ?
N4 C12 H12A 120.0 . . ?
N4 C12 H12B 120.0 . . ?
H12A C12 H12B 120.0 . . ?
C13 N5 C14 107.5(3) . . ?
C13 N5 C15 130.6(3) . . ?
C14 N5 C15 121.8(3) . . ?
C13 N6 C16 108.1(3) . . ?
C13 N6 C20 126.2(2) . . ?
C16 N6 C20 125.3(2) . . ?
C13 N7 N8 114.9(3) . . ?
C13 N7 H7 127(3) . . ?
N8 N7 H7 118(3) . . ?
C24 N8 N7 116.6(3) . . ?
N6 C13 N5 108.4(2) . . ?
N6 C13 N7 126.6(3) . . ?
N5 C13 N7 125.0(3) . . ?
C16 C14 N5 108.4(3) . . ?
C16 C14 H14 125.8 . . ?
N5 C14 H14 125.8 . . ?
N5 C15 C18 106.4(3) . . ?
N5 C15 C17 112.9(3) . . ?
C18 C15 C17 112.8(4) . . ?
N5 C15 C19 106.5(3) . . ?
C18 C15 C19 110.5(4) . . ?
C17 C15 C19 107.4(4) . . ?
C14 C16 N6 107.6(3) . . ?
C14 C16 H16 126.2 . . ?
N6 C16 H16 126.2 . . ?
C15 C17 H17A 109.5 . . ?
C15 C17 H17B 109.5 . . ?
H17A C17 H17B 109.5 . . ?
C15 C17 H17C 109.5 . . ?
H17A C17 H17C 109.5 . . ?
H17B C17 H17C 109.5 . . ?
C15 C18 H18A 109.5 . . ?
C15 C18 H18B 109.5 . . ?
H18A C18 H18B 109.5 . . ?
C15 C18 H18C 109.5 . . ?
H18A C18 H18C 109.5 . . ?
H18B C18 H18C 109.5 . . ?
C15 C19 H19A 109.5 . . ?
C15 C19 H19B 109.5 . . ?
H19A C19 H19B 109.5 . . ?
C15 C19 H19C 109.5 . . ?
H19A C19 H19C 109.5 . . ?
H19B C19 H19C 109.5 . . ?
N6 C20 C21 107.0(3) . . ?
N6 C20 C22 110.4(3) . . ?
C21 C20 C22 112.0(3) . . ?
N6 C20 C23 108.0(3) . . ?
C21 C20 C23 110.0(3) . . ?
C22 C20 C23 109.3(3) . . ?
C20 C21 H21A 109.5 . . ?
C20 C21 H21B 109.5 . . ?
H21A C21 H21B 109.5 . . ?
C20 C21 H21C 109.5 . . ?
H21A C21 H21C 109.5 . . ?
H21B C21 H21C 109.5 . . ?
C20 C22 H22A 109.5 . . ?
C20 C22 H22B 109.5 . . ?
H22A C22 H22B 109.5 . . ?
C20 C22 H22C 109.5 . . ?
H22A C22 H22C 109.5 . . ?
H22B C22 H22C 109.5 . . ?
C20 C23 H23A 109.5 . . ?
C20 C23 H23B 109.5 . . ?
H23A C23 H23B 109.5 . . ?
C20 C23 H23C 109.5 . . ?
H23A C23 H23C 109.5 . . ?
H23B C23 H23C 109.5 . . ?
N8 C24 H24A 120.0 . . ?
N8 C24 H24B 120.0 . . ?
H24A C24 H24B 120.0 . . ?
H1A O1 H1B 109.5 . . ?

loop_
_geom_bond_atom_site_label_1
_geom_bond_atom_site_label_2
_geom_bond_distance
_geom_bond_site_symmetry_2
_geom_bond_publ_flag
N1 C1 1.345(4) . ?
N1 C3 1.377(4) . ?
N1 C4 1.523(4) . ?
N2 C1 1.352(4) . ?
N2 C2 1.377(4) . ?
N2 C8 1.519(4) . ?
N3 C1 1.370(4) . ?
N3 N4 1.380(4) . ?
N3 H3 0.83(4) . ?
N4 C12 1.255(5) . ?
C2 C3 1.344(4) . ?
C2 H2 0.9500 . ?
C3 H3A 0.9500 . ?
C4 C7 1.514(5) . ?
C4 C5 1.519(5) . ?
C4 C6 1.519(5) . ?
C5 H5A 0.9800 . ?
C5 H5B 0.9800 . ?
C5 H5C 0.9800 . ?
C6 H6A 0.9800 . ?
C6 H6B 0.9800 . ?
C6 H6C 0.9800 . ?
C7 H7A 0.9800 . ?
C7 H7B 0.9800 . ?
C7 H7C 0.9800 . ?
C8 C10 1.515(5) . ?
C8 C9 1.519(4) . ?
C8 C11 1.520(5) . ?
C9 H9A 0.9800 . ?
C9 H9B 0.9800 . ?
C9 H9C 0.9800 . ?
C10 H10A 0.9800 . ?
C10 H10B 0.9800 . ?
C10 H10C 0.9800 . ?
C11 H11A 0.9800 . ?
C11 H11B 0.9800 . ?
C11 H11C 0.9800 . ?
C12 H12A 0.9500 . ?
C12 H12B 0.9500 . ?
N5 C13 1.351(4) . ?
N5 C14 1.377(4) . ?
N5 C15 1.508(4) . ?
N6 C13 1.347(4) . ?
N6 C16 1.379(4) . ?
N6 C20 1.517(4) . ?
N7 C13 1.365(4) . ?
N7 N8 1.375(4) . ?
N7 H7 0.87(5) . ?
N8 C24 1.260(4) . ?
C14 C16 1.335(5) . ?
C14 H14 0.9500 . ?
C15 C18 1.509(6) . ?
C15 C17 1.511(6) . ?
C15 C19 1.512(6) . ?
C16 H16 0.9500 . ?
C17 H17A 0.9800 . ?
C17 H17B 0.9800 . ?
C17 H17C 0.9800 . ?
C18 H18A 0.9800 . ?
C18 H18B 0.9800 . ?
C18 H18C 0.9800 . ?
C19 H19A 0.9800 . ?
C19 H19B 0.9800 . ?
C19 H19C 0.9800 . ?
C20 C21 1.520(4) . ?
C20 C22 1.525(5) . ?
C20 C23 1.526(5) . ?
C21 H21A 0.9800 . ?
C21 H21B 0.9800 . ?
C21 H21C 0.9800 . ?
C22 H22A 0.9800 . ?
C22 H22B 0.9800 . ?
C22 H22C 0.9800 . ?
C23 H23A 0.9800 . ?
C23 H23B 0.9800 . ?
C23 H23C 0.9800 . ?
C24 H24A 0.9500 . ?
C24 H24B 0.9500 . ?
O1 H1A 0.8701 . ?
O1 H1B 0.8699 . ?

loop_
_geom_torsion_atom_site_label_1
_geom_torsion_atom_site_label_2
_geom_torsion_atom_site_label_3
_geom_torsion_atom_site_label_4
_geom_torsion
_geom_torsion_site_symmetry_1
_geom_torsion_site_symmetry_2
_geom_torsion_site_symmetry_3
_geom_torsion_site_symmetry_4
_geom_torsion_publ_flag
C1 N3 N4 C12 178.8(4) . . . . ?
C3 N1 C1 N2 0.5(3) . . . . ?
C4 N1 C1 N2 -174.3(3) . . . . ?
C3 N1 C1 N3 -176.3(3) . . . . ?
C4 N1 C1 N3 9.0(5) . . . . ?
C2 N2 C1 N1 0.1(3) . . . . ?
C8 N2 C1 N1 173.5(2) . . . . ?
C2 N2 C1 N3 176.9(3) . . . . ?
C8 N2 C1 N3 -9.8(4) . . . . ?
N4 N3 C1 N1 80.8(4) . . . . ?
N4 N3 C1 N2 -95.4(4) . . . . ?
C1 N2 C2 C3 -0.7(3) . . . . ?
C8 N2 C2 C3 -174.3(3) . . . . ?
N2 C2 C3 N1 1.0(3) . . . . ?
C1 N1 C3 C2 -0.9(3) . . . . ?
C4 N1 C3 C2 174.5(3) . . . . ?
C1 N1 C4 C7 -125.4(3) . . . . ?
C3 N1 C4 C7 60.3(4) . . . . ?
C1 N1 C4 C5 117.3(3) . . . . ?
C3 N1 C4 C5 -56.9(4) . . . . ?
C1 N1 C4 C6 -3.9(5) . . . . ?
C3 N1 C4 C6 -178.2(3) . . . . ?
C1 N2 C8 C10 173.0(3) . . . . ?
C2 N2 C8 C10 -14.6(4) . . . . ?
C1 N2 C8 C9 -67.9(4) . . . . ?
C2 N2 C8 C9 104.5(3) . . . . ?
C1 N2 C8 C11 53.7(4) . . . . ?
C2 N2 C8 C11 -133.9(3) . . . . ?
C13 N7 N8 C24 179.0(3) . . . . ?
C16 N6 C13 N5 0.5(3) . . . . ?
C20 N6 C13 N5 -172.9(3) . . . . ?
C16 N6 C13 N7 -175.9(3) . . . . ?
C20 N6 C13 N7 10.7(5) . . . . ?
C14 N5 C13 N6 -1.4(3) . . . . ?
C15 N5 C13 N6 -178.9(3) . . . . ?
C14 N5 C13 N7 175.1(3) . . . . ?
C15 N5 C13 N7 -2.3(5) . . . . ?
N8 N7 C13 N6 95.8(4) . . . . ?
N8 N7 C13 N5 -80.0(4) . . . . ?
C13 N5 C14 C16 1.9(4) . . . . ?
C15 N5 C14 C16 179.5(3) . . . . ?
C13 N5 C15 C18 108.6(4) . . . . ?
C14 N5 C15 C18 -68.4(5) . . . . ?
C13 N5 C15 C17 -15.7(5) . . . . ?
C14 N5 C15 C17 167.2(4) . . . . ?
C13 N5 C15 C19 -133.4(4) . . . . ?
C14 N5 C15 C19 49.5(4) . . . . ?
N5 C14 C16 N6 -1.5(4) . . . . ?
C13 N6 C16 C14 0.6(3) . . . . ?
C20 N6 C16 C14 174.1(3) . . . . ?
C13 N6 C20 C21 69.8(4) . . . . ?
C16 N6 C20 C21 -102.5(3) . . . . ?
C13 N6 C20 C22 -52.3(4) . . . . ?
C16 N6 C20 C22 135.4(3) . . . . ?
C13 N6 C20 C23 -171.8(3) . . . . ?
C16 N6 C20 C23 15.9(4) . . . . ?
